data_4511299
loop_
_publ_author_name
'Staehle, Ira O.'
'Rodr\'iguez-Molina, Braulio'
'Khan, Saeed I.'
'Garcia-Garibay, Miguel A.'

_publ_section_title
;
 Engineered Photochromism in Crystalline Salicylidene Anilines by
 Facilitating Rotation to Reach the Coloredtrans-Keto Form
;
_journal_issue 7
_journal_name_full 'Crystal Growth &amp; Design'
_journal_page_first 3667
_journal_paper_doi 10.1021/cg500762a
_journal_volume 14
_journal_year 2014
_chemical_formula_moiety 'C83 H59 N O3, 5(C2 H3 N)'
_chemical_formula_sum 'C93 H74 N6 O3'
_chemical_formula_weight 1323.58
_chemical_name_systematic
; 
 ? 
;
_space_group_crystal_system monoclinic
_space_group_IT_number 14
_space_group_name_Hall '-P 2ybc'
_space_group_name_H-M_alt 'P 1 21/c 1'
_symmetry_space_group_name_Hall '-P 2ybc'
_symmetry_space_group_name_H-M 'P 1 21/c 1'
_atom_sites_solution_hydrogens mixed
_audit_creation_method SHELXL-2013
_cell_angle_alpha 90
_cell_angle_beta 104.1880(17)
_cell_angle_gamma 90
_cell_formula_units_Z 4
_cell_length_a 11.7103(3)
_cell_length_b 67.481(2)
_cell_length_c 9.4377(3)
_cell_measurement_reflns_used 9449
_cell_measurement_temperature 100(2)
_cell_measurement_theta_max 68.21
_cell_measurement_theta_min 13.83
_cell_volume 7230.4(4)
_computing_cell_refinement 'SAINT V8.32B (Bruker AXS Inc., 2013'
_computing_data_collection 'Bruker Apex2, 2013'
_computing_data_reduction 'SAINT V8.32B (Bruker AXS Inc., 2013'
_computing_molecular_graphics 'Bruker SHELXTL'
_computing_publication_material 'Bruker SHELXTL'
_computing_structure_refinement 'SHELXL-2013 (Sheldrick, 2013)'
_computing_structure_solution 'SHELXS-2013 (Sheldrick 2013)'
_diffrn_ambient_temperature 100(2)
_diffrn_detector_area_resol_mean 8.3333
_diffrn_measured_fraction_theta_full 0.965
_diffrn_measured_fraction_theta_max 0.963
_diffrn_measurement_device_type 'Bruker Apex2 CCD'
_diffrn_measurement_method 'Omega and Phi Scans'
_diffrn_radiation_type CuK\a
_diffrn_radiation_wavelength 1.54178
_diffrn_reflns_av_R_equivalents 0.0295
_diffrn_reflns_av_unetI/netI 0.0380
_diffrn_reflns_Laue_measured_fraction_full 0.965
_diffrn_reflns_Laue_measured_fraction_max 0.963
_diffrn_reflns_limit_h_max 14
_diffrn_reflns_limit_h_min -13
_diffrn_reflns_limit_k_max 81
_diffrn_reflns_limit_k_min -77
_diffrn_reflns_limit_l_max 10
_diffrn_reflns_limit_l_min -11
_diffrn_reflns_number 34070
_diffrn_reflns_point_group_measured_fraction_full 0.965
_diffrn_reflns_point_group_measured_fraction_max 0.963
_diffrn_reflns_theta_full 67.679
_diffrn_reflns_theta_max 68.244
_diffrn_reflns_theta_min 3.893
_diffrn_source 'Incoatec ImuS Microfocus Cu X-Ray Tube'
_exptl_absorpt_coefficient_mu 0.573
_exptl_absorpt_correction_T_max 0.75
_exptl_absorpt_correction_T_min 0.66
_exptl_absorpt_correction_type multi-scan
_exptl_absorpt_process_details 'SADABS V2012/1 (Bruker AXS Inc.)'
_exptl_crystal_colour colourless
_exptl_crystal_density_diffrn 1.216
_exptl_crystal_description platelet
_exptl_crystal_F_000 2792
_exptl_crystal_size_max 0.340
_exptl_crystal_size_mid 0.200
_exptl_crystal_size_min 0.070
_refine_diff_density_max 0.587
_refine_diff_density_min -0.447
_refine_diff_density_rms 0.054
_refine_ls_extinction_method none
_refine_ls_goodness_of_fit_ref 1.067
_refine_ls_hydrogen_treatment mixed
_refine_ls_matrix_type full
_refine_ls_number_parameters 985
_refine_ls_number_reflns 12750
_refine_ls_number_restraints 176
_refine_ls_restrained_S_all 1.103
_refine_ls_R_factor_all 0.0773
_refine_ls_R_factor_gt 0.0654
_refine_ls_shift/su_max 0.022
_refine_ls_shift/su_mean 0.000
_refine_ls_structure_factor_coef Fsqd
_refine_ls_weighting_details 'w=1/[\s^2^(Fo^2^)+(0.0777P)^2^+7.6455P] where P=(Fo^2^+2Fc^2^)/3'
_refine_ls_weighting_scheme calc
_refine_ls_wR_factor_gt 0.1719
_refine_ls_wR_factor_ref 0.1793
_reflns_Friedel_coverage 0.000
_reflns_number_gt 10590
_reflns_number_total 12750
_reflns_threshold_expression 'I > 2\s(I)'
_cod_data_source_file cg500762a_si_004.cif
_cod_data_source_block gg1348-merged-s_a
_cod_depositor_comments 'Adding full bibliography for 4511297--4511299.cif.'
_cod_database_code 4511299
_shelx_space_group_comment
; 
The symmetry employed for this shelxl refinement is uniquely defined 
by the following loop, which should always be used as a source of 
symmetry information in preference to the above space-group names. 
They are only intended as comments. 
;
_shelx_estimated_absorpt_t_min 0.829
_shelx_estimated_absorpt_t_max 0.961
_shelxl_version_number 2013-3

loop_
_space_group_symop_operation_xyz
'x, y, z'
'-x, y+1/2, -z+1/2'
'-x, -y, -z'
'x, -y-1/2, z-1/2'

loop_
_atom_site_label
_atom_site_type_symbol
_atom_site_fract_x
_atom_site_fract_y
_atom_site_fract_z
_atom_site_U_iso_or_equiv
_atom_site_adp_type
_atom_site_occupancy
_atom_site_site_symmetry_order
_atom_site_calc_flag
_atom_site_refinement_flags_posn
_atom_site_refinement_flags_adp
_atom_site_refinement_flags_occupancy
_atom_site_disorder_assembly
_atom_site_disorder_group
N2 N 0.4031(2) 0.49357(4) 0.2171(3) 0.0495(7) Uani 1 1 d D . . . .
C84 C 0.4006(3) 0.50648(5) 0.2976(3) 0.0428(7) Uani 1 1 d D . . . .
C85 C 0.4008(3) 0.52248(5) 0.4010(4) 0.0518(8) Uani 1 1 d D . . . .
H85A H 0.4009 0.5169 0.4969 0.078 Uiso 1 1 calc R U . . .
H85B H 0.3303 0.5307 0.3666 0.078 Uiso 1 1 calc R U . . .
H85C H 0.4712 0.5307 0.4092 0.078 Uiso 1 1 calc R U . . .
N3 N 0.9996(4) 0.35791(8) 0.4213(7) 0.0936(17) Uani 0.752(5) 1 d D U P A 1
C86 C 0.9606(4) 0.35762(9) 0.5214(7) 0.0689(16) Uani 0.752(5) 1 d D U P A 1
C87 C 0.9136(6) 0.36405(10) 0.6508(7) 0.094(2) Uani 0.752(5) 1 d D U P A 1
H87A H 0.8732 0.3768 0.6290 0.141 Uiso 0.752(5) 1 calc R U P A 1
H87B H 0.9792 0.3654 0.7376 0.141 Uiso 0.752(5) 1 calc R U P A 1
H87C H 0.8581 0.3541 0.6692 0.141 Uiso 0.752(5) 1 calc R U P A 1
N3A N 0.8966(17) 0.3820(3) 0.799(2) 0.119(7) Uiso 0.248(5) 1 d D . P A 2
C86A C 0.9645(10) 0.38437(17) 0.7166(13) 0.041(3) Uiso 0.248(5) 1 d D . P A 2
C87A C 1.0019(19) 0.3693(3) 0.614(2) 0.090(6) Uiso 0.248(5) 1 d D . P A 2
H87D H 0.9315 0.3635 0.5488 0.134 Uiso 0.248(5) 1 calc R U P A 2
H87E H 1.0489 0.3588 0.6721 0.134 Uiso 0.248(5) 1 calc R U P A 2
H87F H 1.0488 0.3760 0.5554 0.134 Uiso 0.248(5) 1 calc R U P A 2
N4 N 0.7613(5) 0.37635(7) 0.8733(6) 0.0841(16) Uani 0.752(5) 1 d D U P A 1
C88 C 0.6681(5) 0.37429(8) 0.8995(6) 0.0663(14) Uani 0.752(5) 1 d D U P A 1
C89 C 0.5486(5) 0.37303(9) 0.9268(6) 0.1083(18) Uani 1 1 d D U . . .
H89A H 0.4897 0.3720 0.8334 0.162 Uiso 0.752(5) 1 calc R U P A 1
H89B H 0.5335 0.3850 0.9786 0.162 Uiso 0.752(5) 1 calc R U P A 1
H89C H 0.5440 0.3613 0.9865 0.162 Uiso 0.752(5) 1 calc R U P A 1
N4A N 0.4550(15) 0.3800(3) 0.970(2) 0.108(6) Uiso 0.248(5) 1 d D . P A 2
C89A C 0.637(3) 0.3615(5) 0.873(4) 0.181(15) Uiso 0.248(5) 1 d D . P A 2
H89D H 0.6028 0.3572 0.7722 0.272 Uiso 0.248(5) 1 calc R U P A 2
H89E H 0.6608 0.3498 0.9352 0.272 Uiso 0.248(5) 1 calc R U P A 2
H89F H 0.7063 0.3698 0.8754 0.272 Uiso 0.248(5) 1 calc R U P A 2
N5 N 0.3152(5) 0.36885(8) 0.0634(5) 0.1158(16) Uani 1 1 d D U . . .
C90 C 0.2729(4) 0.37250(7) 0.1604(5) 0.0716(11) Uani 1 1 d D U . . .
C91 C 0.2213(5) 0.37764(10) 0.2773(5) 0.110(2) Uani 1 1 d D U . . .
H91A H 0.2806 0.3765 0.3704 0.164 Uiso 1 1 calc R U . . .
H91B H 0.1557 0.3686 0.2777 0.164 Uiso 1 1 calc R U . . .
H91C H 0.1920 0.3913 0.2643 0.164 Uiso 1 1 calc R U . . .
N6 N 0.407(2) 0.55342(12) 0.6511(10) 0.084(5) Uani 0.50(3) 1 d . U P B 1
C92 C 0.4586(19) 0.5651(2) 0.7320(19) 0.065(4) Uani 0.50(3) 1 d . U P B 1
N6A N 0.496(3) 0.5551(2) 0.6464(13) 0.125(9) Uani 0.50(3) 1 d . U P B 2
C92A C 0.508(2) 0.5674(3) 0.738(2) 0.085(6) Uani 0.50(3) 1 d . U P B 2
C93 C 0.5186(3) 0.58154(6) 0.8425(4) 0.0608(9) Uani 1 1 d . U . . .
H93A H 0.5386 0.5761 0.9417 0.091 Uiso 0.50(3) 1 calc R U P B 1
H93B H 0.4643 0.5927 0.8378 0.091 Uiso 0.50(3) 1 calc R U P B 1
H93C H 0.5905 0.5861 0.8171 0.091 Uiso 0.50(3) 1 calc R U P B 1
H93D H 0.5628 0.5762 0.9367 0.091 Uiso 0.50(3) 1 calc R U P B 2
H93E H 0.4400 0.5856 0.8500 0.091 Uiso 0.50(3) 1 calc R U P B 2
H93F H 0.5604 0.5930 0.8160 0.091 Uiso 0.50(3) 1 calc R U P B 2
O1 O 0.45694(16) 0.38239(3) 0.5868(2) 0.0359(4) Uani 1 1 d . . . . .
H1 H 0.473(3) 0.3950(5) 0.647(4) 0.054 Uiso 1 1 d . U . . .
O2 O 0.57567(15) 0.48172(3) 1.07018(19) 0.0302(4) Uani 1 1 d . . . . .
H2 H 0.512(3) 0.4847(5) 1.103(4) 0.045 Uiso 1 1 d . U . . .
O3 O 0.64661(14) 0.26322(2) -0.13521(17) 0.0226(3) Uani 1 1 d . . . . .
N1 N 0.54920(17) 0.41564(3) 0.7021(2) 0.0252(4) Uani 1 1 d . . . . .
C1 C 0.6186(2) 0.41493(4) 0.6156(3) 0.0259(5) Uani 1 1 d . . . . .
H1A H 0.6704 0.4257 0.6142 0.031 Uiso 1 1 calc R U . . .
C2 C 0.6201(2) 0.39814(4) 0.5199(3) 0.0254(5) Uani 1 1 d . . . . .
C3 C 0.5414(2) 0.38227(4) 0.5112(3) 0.0256(5) Uani 1 1 d . . . . .
C4 C 0.5478(2) 0.36606(4) 0.4235(3) 0.0277(5) Uani 1 1 d . . . . .
H4 H 0.4944 0.3553 0.4186 0.033 Uiso 1 1 calc R U . . .
C5 C 0.6327(2) 0.36545(4) 0.3422(3) 0.0253(5) Uani 1 1 d . . . . .
C6 C 0.7092(2) 0.38151(4) 0.3466(3) 0.0286(5) Uani 1 1 d . . . . .
H6 H 0.7654 0.3814 0.2891 0.034 Uiso 1 1 calc R U . . .
C7 C 0.7027(2) 0.39759(4) 0.4348(3) 0.0281(5) Uani 1 1 d . . . . .
H7 H 0.7550 0.4084 0.4378 0.034 Uiso 1 1 calc R U . . .
C8 C 0.6414(2) 0.34829(4) 0.2556(3) 0.0256(5) Uani 1 1 d . . . . .
C9 C 0.64776(19) 0.33385(3) 0.1837(2) 0.0223(5) Uani 1 1 d . . . . .
C10 C 0.64929(19) 0.31634(3) 0.0987(2) 0.0205(5) Uani 1 1 d . . . . .
C11 C 0.54351(19) 0.30772(3) 0.0208(2) 0.0209(5) Uani 1 1 d . . . . .
C12 C 0.54320(19) 0.29016(3) -0.0567(2) 0.0208(5) Uani 1 1 d . . . . .
C13 C 0.64709(19) 0.28070(3) -0.0598(2) 0.0202(5) Uani 1 1 d . . . . .
C14 C 0.75312(19) 0.28935(3) 0.0146(2) 0.0199(5) Uani 1 1 d . . . . .
C15 C 0.75447(19) 0.30686(3) 0.0932(2) 0.0203(5) Uani 1 1 d . . . . .
C16 C 0.87528(19) 0.28093(3) 0.0238(2) 0.0204(5) Uani 1 1 d . . . . .
H16 H 0.8739 0.2684 -0.0333 0.024 Uiso 1 1 calc R U . . .
C17 C 0.94569(19) 0.29741(3) -0.0248(2) 0.0210(5) Uani 1 1 d . . . . .
C18 C 0.94742(19) 0.31498(3) 0.0545(2) 0.0219(5) Uani 1 1 d . . . . .
C19 C 0.87852(19) 0.31349(3) 0.1719(2) 0.0212(5) Uani 1 1 d . . . . .
H19 H 0.8795 0.3261 0.2284 0.025 Uiso 1 1 calc R U . . .
C20 C 0.93327(19) 0.29599(4) 0.2671(2) 0.0225(5) Uani 1 1 d . . . . .
C21 C 0.9847(2) 0.29631(4) 0.4154(3) 0.0250(5) Uani 1 1 d . . . . .
H21 H 0.9879 0.3083 0.4693 0.030 Uiso 1 1 calc R U . . .
C22 C 1.0319(2) 0.27884(4) 0.4850(3) 0.0256(5) Uani 1 1 d . . . . .
H22 H 1.0686 0.2790 0.5866 0.031 Uiso 1 1 calc R U . . .
C23 C 1.02562(19) 0.26130(4) 0.4076(3) 0.0242(5) Uani 1 1 d . . . . .
H23 H 1.0565 0.2494 0.4565 0.029 Uiso 1 1 calc R U . . .
C24 C 0.97374(19) 0.26099(4) 0.2569(3) 0.0231(5) Uani 1 1 d . . . . .
H24 H 0.9688 0.2490 0.2035 0.028 Uiso 1 1 calc R U . . .
C25 C 0.93009(19) 0.27832(3) 0.1872(2) 0.0204(5) Uani 1 1 d . . . . .
C26 C 1.0065(2) 0.29613(4) -0.1333(2) 0.0239(5) Uani 1 1 d . . . . .
H26 H 1.0050 0.2842 -0.1875 0.029 Uiso 1 1 calc R U . . .
C27 C 1.0697(2) 0.31250(4) -0.1619(3) 0.0272(5) Uani 1 1 d . . . . .
H27 H 1.1115 0.3118 -0.2363 0.033 Uiso 1 1 calc R U . . .
C28 C 1.0720(2) 0.32980(4) -0.0825(3) 0.0294(5) Uani 1 1 d . . . . .
H28 H 1.1164 0.3408 -0.1020 0.035 Uiso 1 1 calc R U . . .
C29 C 1.0099(2) 0.33125(4) 0.0257(3) 0.0258(5) Uani 1 1 d . . . . .
H29 H 1.0106 0.3432 0.0788 0.031 Uiso 1 1 calc R U . . .
C30 C 0.42002(19) 0.31586(3) 0.0103(2) 0.0217(5) Uani 1 1 d . . . . .
H30 H 0.4202 0.3285 0.0658 0.026 Uiso 1 1 calc R U . . .
C31 C 0.35410(19) 0.29912(4) 0.0644(2) 0.0225(5) Uani 1 1 d . . . . .
C32 C 0.35489(19) 0.28133(4) -0.0120(2) 0.0223(5) Uani 1 1 d . . . . .
C33 C 0.36330(19) 0.30037(4) -0.2305(3) 0.0227(5) Uani 1 1 d . . . . .
C34 C 0.3148(2) 0.29980(4) -0.3800(3) 0.0265(5) Uani 1 1 d . . . . .
H34 H 0.3130 0.2878 -0.4326 0.032 Uiso 1 1 calc R U . . .
C35 C 0.2686(2) 0.31716(4) -0.4523(3) 0.0306(6) Uani 1 1 d . . . . .
H35 H 0.2340 0.3169 -0.5544 0.037 Uiso 1 1 calc R U . . .
C36 C 0.2727(2) 0.33477(4) -0.3762(3) 0.0300(6) Uani 1 1 d . . . . .
H36 H 0.2424 0.3465 -0.4268 0.036 Uiso 1 1 calc R U . . .
C37 C 0.3214(2) 0.33534(4) -0.2249(3) 0.0260(5) Uani 1 1 d . . . . .
H37 H 0.3242 0.3474 -0.1725 0.031 Uiso 1 1 calc R U . . .
C38 C 0.36520(19) 0.31811(4) -0.1534(2) 0.0225(5) Uani 1 1 d . . . . .
C39 C 0.3001(2) 0.30017(4) 0.1790(2) 0.0255(5) Uani 1 1 d . . . . .
H39 H 0.2986 0.3123 0.2294 0.031 Uiso 1 1 calc R U . . .
C40 C 0.2481(2) 0.28327(4) 0.2198(3) 0.0279(5) Uani 1 1 d . . . . .
H40 H 0.2097 0.2839 0.2974 0.033 Uiso 1 1 calc R U . . .
C41 C 0.2520(2) 0.26548(4) 0.1473(3) 0.0277(5) Uani 1 1 d . . . . .
H41 H 0.2187 0.2539 0.1779 0.033 Uiso 1 1 calc R U . . .
C42 C 0.3048(2) 0.26448(4) 0.0297(3) 0.0247(5) Uani 1 1 d . . . . .
H42 H 0.3061 0.2523 -0.0209 0.030 Uiso 1 1 calc R U . . .
C43 C 0.41919(19) 0.28307(3) -0.1340(2) 0.0217(5) Uani 1 1 d . . . . .
H43 H 0.4192 0.2705 -0.1896 0.026 Uiso 1 1 calc R U . . .
C44 C 0.5575(2) 0.43194(4) 0.7990(3) 0.0240(5) Uani 1 1 d . . . . .
C45 C 0.4545(2) 0.44181(4) 0.8081(3) 0.0239(5) Uani 1 1 d . . . . .
C46 C 0.4574(2) 0.45843(4) 0.8968(3) 0.0239(5) Uani 1 1 d . . . . .
C47 C 0.5644(2) 0.46546(4) 0.9824(3) 0.0252(5) Uani 1 1 d . . . . .
C48 C 0.6667(2) 0.45563(4) 0.9742(3) 0.0256(5) Uani 1 1 d . . . . .
C49 C 0.6648(2) 0.43883(4) 0.8877(3) 0.0251(5) Uani 1 1 d . . . . .
C50 C 0.7883(2) 0.43006(4) 0.9030(3) 0.0252(5) Uani 1 1 d . . . . .
H50 H 0.7876 0.4176 0.8458 0.030 Uiso 1 1 calc R U . . .
C51 C 0.8441(2) 0.42744(4) 1.0665(3) 0.0283(5) Uani 1 1 d . . . . .
C52 C 0.8475(2) 0.44498(4) 1.1469(3) 0.0290(5) Uani 1 1 d . . . . .
C53 C 0.7909(2) 0.46226(4) 1.0529(3) 0.0282(5) Uani 1 1 d . . . . .
H53 H 0.7915 0.4748 1.1101 0.034 Uiso 1 1 calc R U . . .
C54 C 0.8571(2) 0.46425(4) 0.9328(3) 0.0272(5) Uani 1 1 d . . . . .
C55 C 0.8575(2) 0.44675(4) 0.8535(3) 0.0256(5) Uani 1 1 d . . . . .
C56 C 0.9163(2) 0.44600(4) 0.7428(3) 0.0279(5) Uani 1 1 d . . . . .
H56 H 0.9171 0.4341 0.6891 0.034 Uiso 1 1 calc R U . . .
C57 C 0.9744(2) 0.46284(4) 0.7110(3) 0.0298(5) Uani 1 1 d . . . . .
H57 H 1.0159 0.4624 0.6363 0.036 Uiso 1 1 calc R U . . .
C58 C 0.9717(2) 0.48018(4) 0.7879(3) 0.0329(6) Uani 1 1 d . . . . .
H58 H 1.0109 0.4916 0.7650 0.039 Uiso 1 1 calc R U . . .
C59 C 0.9120(2) 0.48101(4) 0.8989(3) 0.0308(6) Uani 1 1 d . . . . .
H59 H 0.9093 0.4930 0.9506 0.037 Uiso 1 1 calc R U . . .
C60 C 0.8934(2) 0.41017(4) 1.1343(3) 0.0317(6) Uani 1 1 d . . . . .
H60 H 0.8895 0.3982 1.0807 0.038 Uiso 1 1 calc R U . . .
C61 C 0.9493(2) 0.41076(5) 1.2842(3) 0.0369(6) Uani 1 1 d . . . . .
H61 H 0.9842 0.3991 1.3320 0.044 Uiso 1 1 calc R U . . .
C62 C 0.9539(2) 0.42817(5) 1.3628(3) 0.0379(7) Uani 1 1 d . . . . .
H62 H 0.9928 0.4284 1.4637 0.045 Uiso 1 1 calc R U . . .
C63 C 0.9021(2) 0.44546(4) 1.2952(3) 0.0341(6) Uani 1 1 d . . . . .
H63 H 0.9041 0.4574 1.3496 0.041 Uiso 1 1 calc R U . . .
C64 C 0.3362(2) 0.46746(4) 0.8863(3) 0.0255(5) Uani 1 1 d . . . . .
H64 H 0.3388 0.4794 0.9496 0.031 Uiso 1 1 calc R U . . .
C65 C 0.2628(2) 0.45057(4) 0.9259(3) 0.0264(5) Uani 1 1 d . . . . .
C66 C 0.2589(2) 0.43390(4) 0.8368(3) 0.0261(5) Uani 1 1 d . . . . .
C67 C 0.3298(2) 0.43651(4) 0.7217(3) 0.0257(5) Uani 1 1 d . . . . .
H67 H 0.3274 0.4245 0.6585 0.031 Uiso 1 1 calc R U . . .
C68 C 0.2799(2) 0.45494(4) 0.6355(3) 0.0252(5) Uani 1 1 d . . . . .
C69 C 0.2319(2) 0.45622(4) 0.4862(3) 0.0311(6) Uani 1 1 d . . . . .
H69 H 0.2291 0.4449 0.4256 0.037 Uiso 1 1 calc R U . . .
C70 C 0.1878(2) 0.47441(4) 0.4259(3) 0.0364(6) Uani 1 1 d . . . . .
H70 H 0.1536 0.4754 0.3239 0.044 Uiso 1 1 calc R U . . .
C71 C 0.1936(2) 0.49092(4) 0.5137(3) 0.0365(6) Uani 1 1 d . . . . .
H71 H 0.1637 0.5032 0.4716 0.044 Uiso 1 1 calc R U . . .
C72 C 0.2432(2) 0.48966(4) 0.6638(3) 0.0304(6) Uani 1 1 d . . . . .
H72 H 0.2483 0.5011 0.7236 0.037 Uiso 1 1 calc R U . . .
C73 C 0.2845(2) 0.47172(4) 0.7246(3) 0.0255(5) Uani 1 1 d . . . . .
C74 C 0.1970(2) 0.41721(4) 0.8589(3) 0.0316(6) Uani 1 1 d . . . . .
H74 H 0.1942 0.4058 0.7988 0.038 Uiso 1 1 calc R U . . .
C75 C 0.1386(2) 0.41740(4) 0.9715(3) 0.0360(6) Uani 1 1 d . . . . .
H75 H 0.0952 0.4061 0.9874 0.043 Uiso 1 1 calc R U . . .
C76 C 0.1432(2) 0.43383(4) 1.0602(3) 0.0351(6) Uani 1 1 d . . . . .
H76 H 0.1036 0.4337 1.1369 0.042 Uiso 1 1 calc R U . . .
C77 C 0.2055(2) 0.45063(4) 1.0375(3) 0.0309(6) Uani 1 1 d . . . . .
H77 H 0.2085 0.4620 1.0979 0.037 Uiso 1 1 calc R U . . .
C78 C 0.6355(2) 0.24594(4) -0.0469(3) 0.0299(5) Uani 1 1 d . . . . .
H78A H 0.5652 0.2473 -0.0070 0.036 Uiso 1 1 calc R U . . .
H78B H 0.7058 0.2448 0.0360 0.036 Uiso 1 1 calc R U . . .
C79 C 0.6242(3) 0.22788(4) -0.1401(3) 0.0423(7) Uani 1 1 d . . . . .
H79A H 0.6946 0.2268 -0.1800 0.051 Uiso 1 1 calc R U . . .
H79B H 0.5546 0.2294 -0.2236 0.051 Uiso 1 1 calc R U . . .
C80 C 0.6113(3) 0.20884(4) -0.0577(3) 0.0439(7) Uani 1 1 d . . . . .
H80A H 0.5394 0.2099 -0.0207 0.053 Uiso 1 1 calc R U . . .
H80B H 0.5998 0.1976 -0.1276 0.053 Uiso 1 1 calc R U . . .
C81 C 0.7141(3) 0.20407(5) 0.0691(4) 0.0508(8) Uani 1 1 d D U . . .
H81A H 0.7063 0.2121 0.1541 0.061 Uiso 1 1 calc R U . C 1
H81B H 0.7872 0.2084 0.0432 0.061 Uiso 1 1 calc R U . C 1
C82 C 0.7287(4) 0.18232(6) 0.1170(4) 0.0360(11) Uani 0.761(8) 1 d D U P D 1
H82A H 0.7348 0.1740 0.0326 0.043 Uiso 0.761(8) 1 calc R U P D 1
H82B H 0.8029 0.1808 0.1936 0.043 Uiso 0.761(8) 1 calc R U P D 1
C83 C 0.6277(4) 0.17503(6) 0.1752(5) 0.0437(12) Uani 0.761(8) 1 d D U P D 1
H83A H 0.6229 0.1829 0.2608 0.066 Uiso 0.761(8) 1 calc R U P D 1
H83B H 0.6402 0.1611 0.2031 0.066 Uiso 0.761(8) 1 calc R U P D 1
H83C H 0.5540 0.1764 0.0994 0.066 Uiso 0.761(8) 1 calc R U P D 1
C82A C 0.6527(16) 0.1844(2) 0.116(2) 0.068(5) Uani 0.239(8) 1 d D U P D 2
H82C H 0.6225 0.1867 0.2035 0.082 Uiso 0.239(8) 1 calc R U P D 2
H82D H 0.5879 0.1795 0.0350 0.082 Uiso 0.239(8) 1 calc R U P D 2
C83A C 0.7590(15) 0.1701(3) 0.148(2) 0.081(6) Uani 0.239(8) 1 d D U P D 2
H83D H 0.7344 0.1571 0.1773 0.122 Uiso 0.239(8) 1 calc R U P D 2
H83E H 0.8218 0.1755 0.2265 0.122 Uiso 0.239(8) 1 calc R U P D 2
H83F H 0.7880 0.1685 0.0594 0.122 Uiso 0.239(8) 1 calc R U P D 2

loop_
_atom_site_aniso_label
_atom_site_aniso_U_11
_atom_site_aniso_U_22
_atom_site_aniso_U_33
_atom_site_aniso_U_23
_atom_site_aniso_U_13
_atom_site_aniso_U_12
N2 0.0534(16) 0.0546(17) 0.0463(15) -0.0070(13) 0.0236(13) -0.0005(13)
C84 0.0431(17) 0.0443(17) 0.0443(17) -0.0007(14) 0.0173(13) -0.0017(14)
C85 0.076(2) 0.0394(17) 0.0448(18) -0.0054(14) 0.0248(17) -0.0057(16)
N3 0.055(3) 0.076(3) 0.142(5) 0.024(3) 0.008(3) 0.017(2)
C86 0.027(2) 0.086(4) 0.087(4) 0.028(3) 0.001(2) 0.019(2)
C87 0.087(4) 0.092(4) 0.092(4) 0.051(3) 0.000(3) 0.013(3)
N4 0.089(3) 0.063(3) 0.085(3) -0.016(2) -0.009(3) -0.003(3)
C88 0.080(3) 0.044(3) 0.056(3) 0.000(2) -0.020(2) -0.016(2)
C89 0.106(4) 0.126(4) 0.081(3) 0.037(3) 0.002(3) -0.028(3)
N5 0.134(4) 0.120(4) 0.098(3) -0.030(3) 0.038(3) 0.016(3)
C90 0.067(2) 0.079(3) 0.066(2) -0.008(2) 0.0121(19) 0.007(2)
C91 0.086(3) 0.181(6) 0.060(3) 0.017(3) 0.014(2) 0.050(4)
N6 0.139(12) 0.051(4) 0.060(4) 0.003(3) 0.019(5) 0.020(5)
C92 0.100(10) 0.048(5) 0.045(5) 0.012(3) 0.015(6) 0.027(5)
N6A 0.18(2) 0.102(7) 0.072(6) -0.021(5) -0.016(8) 0.045(9)
C92A 0.113(14) 0.075(7) 0.056(5) 0.000(5) -0.004(8) 0.029(8)
C93 0.063(2) 0.064(2) 0.051(2) 0.0132(16) 0.0053(17) 0.0115(18)
O1 0.0347(10) 0.0378(11) 0.0412(11) -0.0135(8) 0.0212(8) -0.0098(8)
O2 0.0263(9) 0.0319(10) 0.0340(10) -0.0133(8) 0.0105(7) -0.0025(7)
O3 0.0244(8) 0.0213(8) 0.0227(8) -0.0045(6) 0.0068(6) -0.0010(6)
N1 0.0220(10) 0.0259(11) 0.0277(10) -0.0055(8) 0.0062(8) 0.0005(8)
C1 0.0231(12) 0.0256(13) 0.0290(12) -0.0034(10) 0.0063(10) -0.0001(10)
C2 0.0243(12) 0.0253(12) 0.0265(12) -0.0024(10) 0.0059(9) 0.0022(10)
C3 0.0237(12) 0.0285(13) 0.0257(12) -0.0025(10) 0.0084(9) 0.0017(10)
C4 0.0291(13) 0.0258(13) 0.0276(12) -0.0033(10) 0.0060(10) -0.0024(10)
C5 0.0268(12) 0.0242(12) 0.0240(12) -0.0031(9) 0.0045(9) 0.0038(10)
C6 0.0251(12) 0.0305(13) 0.0322(13) -0.0053(10) 0.0112(10) 0.0020(10)
C7 0.0253(12) 0.0265(13) 0.0337(13) -0.0053(10) 0.0093(10) -0.0042(10)
C8 0.0231(12) 0.0270(13) 0.0264(12) -0.0036(10) 0.0051(9) 0.0006(10)
C9 0.0178(11) 0.0246(12) 0.0244(12) -0.0011(9) 0.0048(9) 0.0003(9)
C10 0.0209(11) 0.0219(12) 0.0195(11) -0.0019(9) 0.0066(9) 0.0003(9)
C11 0.0189(11) 0.0250(12) 0.0193(11) -0.0006(9) 0.0058(8) 0.0016(9)
C12 0.0202(11) 0.0241(12) 0.0186(11) -0.0019(9) 0.0058(9) -0.0017(9)
C13 0.0219(11) 0.0223(11) 0.0175(11) -0.0036(9) 0.0068(9) -0.0021(9)
C14 0.0190(11) 0.0233(12) 0.0180(11) 0.0001(9) 0.0057(8) 0.0007(9)
C15 0.0200(11) 0.0240(12) 0.0172(11) -0.0007(9) 0.0051(8) -0.0012(9)
C16 0.0176(11) 0.0228(12) 0.0212(11) -0.0028(9) 0.0056(9) 0.0005(9)
C17 0.0166(11) 0.0241(12) 0.0215(11) 0.0024(9) 0.0031(8) 0.0021(9)
C18 0.0152(10) 0.0277(12) 0.0220(11) 0.0002(9) 0.0029(9) 0.0015(9)
C19 0.0187(11) 0.0233(12) 0.0216(11) -0.0043(9) 0.0050(9) -0.0015(9)
C20 0.0163(11) 0.0296(13) 0.0232(12) -0.0025(9) 0.0078(9) -0.0013(9)
C21 0.0203(11) 0.0302(13) 0.0260(12) -0.0036(10) 0.0087(9) -0.0038(10)
C22 0.0190(11) 0.0392(14) 0.0187(11) 0.0006(10) 0.0045(9) -0.0030(10)
C23 0.0170(11) 0.0320(13) 0.0244(12) 0.0052(10) 0.0065(9) -0.0002(9)
C24 0.0181(11) 0.0274(12) 0.0253(12) -0.0010(9) 0.0080(9) 0.0000(9)
C25 0.0151(10) 0.0263(12) 0.0205(11) -0.0005(9) 0.0058(8) -0.0011(9)
C26 0.0208(11) 0.0284(13) 0.0220(11) 0.0002(9) 0.0043(9) 0.0033(9)
C27 0.0214(12) 0.0358(14) 0.0264(12) 0.0036(10) 0.0094(9) 0.0012(10)
C28 0.0236(12) 0.0316(14) 0.0336(13) 0.0040(11) 0.0084(10) -0.0032(10)
C29 0.0214(12) 0.0248(12) 0.0306(13) -0.0013(10) 0.0053(9) -0.0007(9)
C30 0.0190(11) 0.0239(12) 0.0222(11) -0.0030(9) 0.0053(9) 0.0014(9)
C31 0.0164(11) 0.0295(13) 0.0206(11) -0.0008(9) 0.0028(8) 0.0014(9)
C32 0.0158(11) 0.0297(13) 0.0199(11) -0.0015(9) 0.0013(8) 0.0006(9)
C33 0.0164(11) 0.0290(13) 0.0237(12) -0.0020(9) 0.0070(9) -0.0008(9)
C34 0.0197(11) 0.0380(14) 0.0228(12) -0.0051(10) 0.0072(9) -0.0031(10)
C35 0.0238(12) 0.0468(16) 0.0214(12) 0.0035(11) 0.0060(9) -0.0004(11)
C36 0.0249(12) 0.0362(14) 0.0294(13) 0.0073(11) 0.0072(10) 0.0038(11)
C37 0.0210(11) 0.0306(13) 0.0280(12) -0.0004(10) 0.0090(9) 0.0008(10)
C38 0.0153(11) 0.0311(13) 0.0214(12) -0.0007(9) 0.0053(9) -0.0004(9)
C39 0.0218(12) 0.0342(14) 0.0200(11) -0.0028(10) 0.0040(9) 0.0016(10)
C40 0.0223(12) 0.0418(15) 0.0197(12) -0.0006(10) 0.0055(9) -0.0015(10)
C41 0.0217(12) 0.0362(14) 0.0235(12) 0.0036(10) 0.0021(9) -0.0048(10)
C42 0.0206(11) 0.0289(13) 0.0231(12) -0.0012(9) 0.0024(9) -0.0021(10)
C43 0.0189(11) 0.0255(12) 0.0205(11) -0.0050(9) 0.0044(9) -0.0015(9)
C44 0.0219(12) 0.0241(12) 0.0278(12) -0.0040(9) 0.0092(9) -0.0012(9)
C45 0.0219(12) 0.0266(12) 0.0244(12) -0.0043(9) 0.0079(9) -0.0015(10)
C46 0.0226(12) 0.0265(12) 0.0246(12) -0.0026(9) 0.0094(9) -0.0005(10)
C47 0.0248(12) 0.0244(12) 0.0283(12) -0.0072(10) 0.0104(10) -0.0030(10)
C48 0.0212(12) 0.0301(13) 0.0261(12) -0.0049(10) 0.0070(9) -0.0023(10)
C49 0.0212(12) 0.0274(13) 0.0289(12) -0.0046(10) 0.0105(9) -0.0014(10)
C50 0.0213(12) 0.0278(13) 0.0278(12) -0.0055(10) 0.0082(9) -0.0010(10)
C51 0.0192(12) 0.0390(15) 0.0290(13) -0.0041(11) 0.0104(10) -0.0050(10)
C52 0.0186(11) 0.0423(15) 0.0280(13) -0.0053(11) 0.0093(10) -0.0044(10)
C53 0.0221(12) 0.0328(14) 0.0311(13) -0.0120(10) 0.0090(10) -0.0045(10)
C54 0.0193(11) 0.0332(14) 0.0285(13) -0.0062(10) 0.0049(9) -0.0001(10)
C55 0.0172(11) 0.0312(13) 0.0280(12) -0.0039(10) 0.0043(9) 0.0004(10)
C56 0.0202(12) 0.0347(14) 0.0285(13) -0.0032(10) 0.0054(9) 0.0038(10)
C57 0.0221(12) 0.0396(15) 0.0278(13) -0.0001(11) 0.0062(10) 0.0003(11)
C58 0.0235(12) 0.0372(15) 0.0371(14) 0.0022(11) 0.0058(10) -0.0039(11)
C59 0.0211(12) 0.0334(14) 0.0368(14) -0.0074(11) 0.0052(10) -0.0031(10)
C60 0.0235(12) 0.0388(15) 0.0350(14) 0.0006(11) 0.0115(10) -0.0043(11)
C61 0.0248(13) 0.0500(17) 0.0373(15) 0.0106(13) 0.0104(11) -0.0022(12)
C62 0.0277(13) 0.0602(19) 0.0267(13) 0.0001(12) 0.0082(10) -0.0047(13)
C63 0.0256(13) 0.0490(17) 0.0300(13) -0.0085(12) 0.0110(10) -0.0066(12)
C64 0.0224(12) 0.0283(13) 0.0276(12) -0.0067(10) 0.0096(10) 0.0005(10)
C65 0.0185(11) 0.0303(13) 0.0301(13) 0.0001(10) 0.0053(9) 0.0027(10)
C66 0.0181(11) 0.0304(13) 0.0293(13) 0.0000(10) 0.0051(9) 0.0023(10)
C67 0.0205(12) 0.0276(13) 0.0294(13) -0.0067(10) 0.0072(10) -0.0019(10)
C68 0.0185(11) 0.0299(13) 0.0295(13) -0.0035(10) 0.0100(9) -0.0022(9)
C69 0.0266(13) 0.0396(15) 0.0284(13) -0.0086(11) 0.0092(10) -0.0025(11)
C70 0.0371(15) 0.0454(17) 0.0276(13) 0.0006(11) 0.0097(11) 0.0009(12)
C71 0.0379(15) 0.0351(15) 0.0372(15) 0.0047(12) 0.0107(12) 0.0032(12)
C72 0.0280(13) 0.0301(14) 0.0348(14) -0.0023(11) 0.0108(10) -0.0006(10)
C73 0.0194(11) 0.0297(13) 0.0293(13) -0.0041(10) 0.0097(9) -0.0016(10)
C74 0.0224(12) 0.0301(14) 0.0418(15) -0.0010(11) 0.0072(10) -0.0006(10)
C75 0.0258(13) 0.0389(16) 0.0439(16) 0.0089(12) 0.0097(11) -0.0027(11)
C76 0.0241(13) 0.0508(17) 0.0326(14) 0.0061(12) 0.0108(11) 0.0018(12)
C77 0.0231(12) 0.0415(15) 0.0290(13) -0.0022(11) 0.0081(10) 0.0045(11)
C78 0.0354(14) 0.0261(13) 0.0297(13) 0.0020(10) 0.0106(11) -0.0003(11)
C79 0.070(2) 0.0283(14) 0.0290(14) -0.0041(11) 0.0121(13) -0.0023(14)
C80 0.062(2) 0.0295(15) 0.0383(16) -0.0036(12) 0.0090(14) -0.0065(14)
C81 0.057(2) 0.0448(17) 0.0544(19) 0.0081(14) 0.0210(16) 0.0057(15)
C82 0.038(2) 0.036(2) 0.032(2) -0.0011(15) 0.0056(16) 0.0027(17)
C83 0.056(3) 0.035(2) 0.043(2) -0.0054(17) 0.0188(19) -0.0012(18)
C82A 0.071(8) 0.060(7) 0.076(8) 0.019(6) 0.023(6) -0.003(5)
C83A 0.069(9) 0.055(8) 0.104(12) 0.000(7) -0.008(8) -0.003(7)

loop_
_atom_type_symbol
_atom_type_description
_atom_type_scat_dispersion_real
_atom_type_scat_dispersion_imag
_atom_type_scat_source
C C 0.0181 0.0091 'International Tables Vol C Tables 4.2.6.8 and 6.1.1.4'
H H 0.0000 0.0000 'International Tables Vol C Tables 4.2.6.8 and 6.1.1.4'
N N 0.0311 0.0180 'International Tables Vol C Tables 4.2.6.8 and 6.1.1.4'
O O 0.0492 0.0322 'International Tables Vol C Tables 4.2.6.8 and 6.1.1.4'

loop_
_geom_angle_atom_site_label_1
_geom_angle_atom_site_label_2
_geom_angle_atom_site_label_3
_geom_angle
N2 C84 C85 178.3(4)
C84 C85 H85A 109.5
C84 C85 H85B 109.5
H85A C85 H85B 109.5
C84 C85 H85C 109.5
H85A C85 H85C 109.5
H85B C85 H85C 109.5
N3 C86 C87 162.4(7)
C86 C87 H87A 109.5
C86 C87 H87B 109.5
H87A C87 H87B 109.5
C86 C87 H87C 109.5
H87A C87 H87C 109.5
H87B C87 H87C 109.5
N3A C86A C87A 129.0(14)
C86A C87A H87D 109.5
C86A C87A H87E 109.5
H87D C87A H87E 109.5
C86A C87A H87F 109.5
H87D C87A H87F 109.5
H87E C87A H87F 109.5
N4 C88 C89 176.0(6)
N4A C89 C89A 168(2)
C88 C89 H89A 109.5
C88 C89 H89B 109.5
H89A C89 H89B 109.5
C88 C89 H89C 109.5
H89A C89 H89C 109.5
H89B C89 H89C 109.5
C89 C89A H89D 109.4
C89 C89A H89E 109.5
H89D C89A H89E 109.5
C89 C89A H89F 109.5
H89D C89A H89F 109.5
H89E C89A H89F 109.5
N5 C90 C91 178.1(6)
C90 C91 H91A 109.5
C90 C91 H91B 109.5
H91A C91 H91B 109.5
C90 C91 H91C 109.5
H91A C91 H91C 109.5
H91B C91 H91C 109.5
N6 C92 C93 175.4(14)
N6A C92A C93 178.1(19)
C92 C93 H93A 109.5
C92 C93 H93B 109.5
H93A C93 H93B 109.5
C92 C93 H93C 109.5
H93A C93 H93C 109.5
H93B C93 H93C 109.5
C92A C93 H93D 109.5
C92A C93 H93E 109.5
H93D C93 H93E 109.5
C92A C93 H93F 109.5
H93D C93 H93F 109.5
H93E C93 H93F 109.5
C3 O1 H1 104(2)
C47 O2 H2 115(2)
C13 O3 C78 112.31(17)
C1 N1 C44 118.9(2)
N1 C1 C2 122.0(2)
N1 C1 H1A 119.0
C2 C1 H1A 119.0
C7 C2 C3 118.8(2)
C7 C2 C1 119.5(2)
C3 C2 C1 121.6(2)
O1 C3 C4 118.2(2)
O1 C3 C2 121.3(2)
C4 C3 C2 120.5(2)
C3 C4 C5 120.1(2)
C3 C4 H4 120.0
C5 C4 H4 120.0
C4 C5 C6 119.8(2)
C4 C5 C8 119.7(2)
C6 C5 C8 120.5(2)
C7 C6 C5 119.8(2)
C7 C6 H6 120.1
C5 C6 H6 120.1
C6 C7 C2 120.9(2)
C6 C7 H7 119.5
C2 C7 H7 119.5
C9 C8 C5 179.3(3)
C8 C9 C10 177.0(2)
C15 C10 C11 117.6(2)
C15 C10 C9 122.0(2)
C11 C10 C9 120.4(2)
C12 C11 C10 121.1(2)
C12 C11 C30 113.05(19)
C10 C11 C30 125.8(2)
C13 C12 C11 121.0(2)
C13 C12 C43 125.6(2)
C11 C12 C43 113.31(19)
O3 C13 C12 121.0(2)
O3 C13 C14 120.6(2)
C12 C13 C14 118.4(2)
C15 C14 C13 121.0(2)
C15 C14 C16 113.49(19)
C13 C14 C16 125.5(2)
C14 C15 C10 120.8(2)
C14 C15 C19 113.13(19)
C10 C15 C19 126.0(2)
C17 C16 C14 106.32(18)
C17 C16 C25 105.30(18)
C14 C16 C25 104.89(17)
C17 C16 H16 113.2
C14 C16 H16 113.2
C25 C16 H16 113.2
C26 C17 C18 120.4(2)
C26 C17 C16 126.3(2)
C18 C17 C16 113.35(19)
C29 C18 C17 120.4(2)
C29 C18 C19 126.5(2)
C17 C18 C19 113.1(2)
C18 C19 C20 104.93(18)
C18 C19 C15 105.98(18)
C20 C19 C15 105.76(18)
C18 C19 H19 113.1
C20 C19 H19 113.1
C15 C19 H19 113.1
C21 C20 C25 120.3(2)
C21 C20 C19 126.9(2)
C25 C20 C19 112.86(19)
C20 C21 C22 119.2(2)
C20 C21 H21 120.4
C22 C21 H21 120.4
C23 C22 C21 120.7(2)
C23 C22 H22 119.7
C21 C22 H22 119.7
C22 C23 C24 120.1(2)
C22 C23 H23 119.9
C24 C23 H23 119.9
C25 C24 C23 119.3(2)
C25 C24 H24 120.4
C23 C24 H24 120.4
C24 C25 C20 120.4(2)
C24 C25 C16 126.5(2)
C20 C25 C16 113.1(2)
C17 C26 C27 119.2(2)
C17 C26 H26 120.4
C27 C26 H26 120.4
C28 C27 C26 120.3(2)
C28 C27 H27 119.9
C26 C27 H27 119.9
C27 C28 C29 120.8(2)
C27 C28 H28 119.6
C29 C28 H28 119.6
C18 C29 C28 118.9(2)
C18 C29 H29 120.5
C28 C29 H29 120.5
C31 C30 C11 105.10(18)
C31 C30 C38 106.87(18)
C11 C30 C38 104.95(17)
C31 C30 H30 113.1
C11 C30 H30 113.1
C38 C30 H30 113.1
C39 C31 C32 120.6(2)
C39 C31 C30 126.1(2)
C32 C31 C30 113.2(2)
C42 C32 C31 120.1(2)
C42 C32 C43 127.0(2)
C31 C32 C43 112.9(2)
C34 C33 C38 120.2(2)
C34 C33 C43 126.5(2)
C38 C33 C43 113.3(2)
C33 C34 C35 119.1(2)
C33 C34 H34 120.4
C35 C34 H34 120.4
C36 C35 C34 120.5(2)
C36 C35 H35 119.8
C34 C35 H35 119.8
C35 C36 C37 120.4(2)
C35 C36 H36 119.8
C37 C36 H36 119.8
C38 C37 C36 119.0(2)
C38 C37 H37 120.5
C36 C37 H37 120.5
C37 C38 C33 120.7(2)
C37 C38 C30 126.3(2)
C33 C38 C30 113.0(2)
C31 C39 C40 119.3(2)
C31 C39 H39 120.3
C40 C39 H39 120.3
C41 C40 C39 120.2(2)
C41 C40 H40 119.9
C39 C40 H40 119.9
C40 C41 C42 120.5(2)
C40 C41 H41 119.7
C42 C41 H41 119.7
C32 C42 C41 119.2(2)
C32 C42 H42 120.4
C41 C42 H42 120.4
C33 C43 C32 106.86(18)
C33 C43 C12 105.26(18)
C32 C43 C12 104.47(17)
C33 C43 H43 113.2
C32 C43 H43 113.2
C12 C43 H43 113.2
C45 C44 C49 117.6(2)
C45 C44 N1 119.0(2)
C49 C44 N1 123.4(2)
C46 C45 C44 121.6(2)
C46 C45 C67 112.8(2)
C44 C45 C67 125.5(2)
C45 C46 C47 120.5(2)
C45 C46 C64 113.4(2)
C47 C46 C64 126.2(2)
O2 C47 C48 117.6(2)
O2 C47 C46 124.4(2)
C48 C47 C46 118.0(2)
C47 C48 C49 122.1(2)
C47 C48 C53 124.3(2)
C49 C48 C53 113.6(2)
C48 C49 C44 120.1(2)
C48 C49 C50 112.2(2)
C44 C49 C50 127.7(2)
C55 C50 C51 105.41(19)
C55 C50 C49 104.20(19)
C51 C50 C49 107.37(19)
C55 C50 H50 113.0
C51 C50 H50 113.0
C49 C50 H50 113.0
C60 C51 C52 120.4(2)
C60 C51 C50 126.1(2)
C52 C51 C50 113.4(2)
C63 C52 C51 120.7(3)
C63 C52 C53 126.8(2)
C51 C52 C53 112.5(2)
C52 C53 C54 105.86(19)
C52 C53 C48 106.6(2)
C54 C53 C48 105.08(19)
C52 C53 H53 112.9
C54 C53 H53 112.9
C48 C53 H53 112.9
C59 C54 C55 120.4(2)
C59 C54 C53 126.5(2)
C55 C54 C53 113.1(2)
C56 C55 C54 120.1(2)
C56 C55 C50 127.1(2)
C54 C55 C50 112.8(2)
C55 C56 C57 119.4(2)
C55 C56 H56 120.3
C57 C56 H56 120.3
C58 C57 C56 120.2(2)
C58 C57 H57 119.9
C56 C57 H57 119.9
C57 C58 C59 120.5(2)
C57 C58 H58 119.8
C59 C58 H58 119.8
C54 C59 C58 119.3(2)
C54 C59 H59 120.3
C58 C59 H59 120.3
C51 C60 C61 118.7(3)
C51 C60 H60 120.7
C61 C60 H60 120.7
C62 C61 C60 120.7(3)
C62 C61 H61 119.6
C60 C61 H61 119.6
C61 C62 C63 120.6(3)
C61 C62 H62 119.7
C63 C62 H62 119.7
C52 C63 C62 118.8(3)
C52 C63 H63 120.6
C62 C63 H63 120.6
C73 C64 C46 105.98(18)
C73 C64 C65 106.04(19)
C46 C64 C65 104.83(19)
C73 C64 H64 113.1
C46 C64 H64 113.1
C65 C64 H64 113.1
C77 C65 C66 120.7(2)
C77 C65 C64 126.3(2)
C66 C65 C64 113.0(2)
C74 C66 C65 120.4(2)
C74 C66 C67 126.6(2)
C65 C66 C67 113.0(2)
C68 C67 C45 106.53(19)
C68 C67 C66 105.62(19)
C45 C67 C66 105.14(19)
C68 C67 H67 113.0
C45 C67 H67 113.0
C66 C67 H67 113.0
C69 C68 C73 120.4(2)
C69 C68 C67 126.9(2)
C73 C68 C67 112.7(2)
C68 C69 C70 119.1(2)
C68 C69 H69 120.5
C70 C69 H69 120.5
C71 C70 C69 120.4(2)
C71 C70 H70 119.8
C69 C70 H70 119.8
C70 C71 C72 120.5(3)
C70 C71 H71 119.8
C72 C71 H71 119.8
C73 C72 C71 119.5(2)
C73 C72 H72 120.2
C71 C72 H72 120.2
C72 C73 C68 120.1(2)
C72 C73 C64 126.6(2)
C68 C73 C64 113.3(2)
C66 C74 C75 118.7(3)
C66 C74 H74 120.7
C75 C74 H74 120.7
C76 C75 C74 120.9(3)
C76 C75 H75 119.5
C74 C75 H75 119.5
C75 C76 C77 120.3(2)
C75 C76 H76 119.9
C77 C76 H76 119.9
C65 C77 C76 119.1(2)
C65 C77 H77 120.5
C76 C77 H77 120.5
O3 C78 C79 109.0(2)
O3 C78 H78A 109.9
C79 C78 H78A 109.9
O3 C78 H78B 109.9
C79 C78 H78B 109.9
H78A C78 H78B 108.3
C78 C79 C80 113.2(2)
C78 C79 H79A 108.9
C80 C79 H79A 108.9
C78 C79 H79B 108.9
C80 C79 H79B 108.9
H79A C79 H79B 107.8
C81 C80 C79 115.1(3)
C81 C80 H80A 108.5
C79 C80 H80A 108.5
C81 C80 H80B 108.5
C79 C80 H80B 108.5
H80A C80 H80B 107.5
C80 C81 C82 116.6(3)
C80 C81 C82A 94.0(7)
C80 C81 H81A 108.1
C82 C81 H81A 108.1
C80 C81 H81B 108.1
C82 C81 H81B 108.1
H81A C81 H81B 107.3
C83 C82 C81 112.3(3)
C83 C82 H82A 109.1
C81 C82 H82A 109.1
C83 C82 H82B 109.1
C81 C82 H82B 109.1
H82A C82 H82B 107.9
C82 C83 H83A 109.5
C82 C83 H83B 109.5
H83A C83 H83B 109.5
C82 C83 H83C 109.5
H83A C83 H83C 109.5
H83B C83 H83C 109.5
C83A C82A C81 100.1(13)
C83A C82A H82C 111.7
C81 C82A H82C 111.7
C83A C82A H82D 111.7
C81 C82A H82D 111.7
H82C C82A H82D 109.5
C82A C83A H83D 109.5
C82A C83A H83E 109.5
H83D C83A H83E 109.5
C82A C83A H83F 109.5
H83D C83A H83F 109.5
H83E C83A H83F 109.5

loop_
_geom_bond_atom_site_label_1
_geom_bond_atom_site_label_2
_geom_bond_distance
N2 C84 1.161(4)
C84 C85 1.455(4)
C85 H85A 0.9800
C85 H85B 0.9800
C85 H85C 0.9800
N3 C86 1.146(7)
C86 C87 1.521(8)
C87 H87A 0.9800
C87 H87B 0.9800
C87 H87C 0.9800
N3A C86A 1.255(13)
C86A C87A 1.543(13)
C87A H87D 0.9800
C87A H87E 0.9800
C87A H87F 0.9800
N4 C88 1.184(7)
C88 C89 1.486(8)
C89 N4A 1.346(13)
C89 C89A 1.483(15)
C89 H89A 0.9800
C89 H89B 0.9800
C89 H89C 0.9800
C89A H89D 0.9800
C89A H89E 0.9800
C89A H89F 0.9800
N5 C90 1.169(6)
C90 C91 1.425(6)
C91 H91A 0.9800
C91 H91B 0.9800
C91 H91C 0.9800
N6 C92 1.163(15)
C92 C93 1.564(18)
N6A C92A 1.184(17)
C92A C93 1.356(17)
C93 H93A 0.9800
C93 H93B 0.9800
C93 H93C 0.9800
C93 H93D 0.9800
C93 H93E 0.9800
C93 H93F 0.9800
O1 C3 1.354(3)
O1 H1 1.01(4)
O2 C47 1.362(3)
O2 H2 0.90(3)
O3 C13 1.377(3)
O3 C78 1.457(3)
N1 C1 1.287(3)
N1 C44 1.419(3)
C1 C2 1.452(3)
C1 H1A 0.9500
C2 C7 1.401(3)
C2 C3 1.402(3)
C3 C4 1.385(3)
C4 C5 1.398(3)
C4 H4 0.9500
C5 C6 1.400(4)
C5 C8 1.435(3)
C6 C7 1.381(3)
C6 H6 0.9500
C7 H7 0.9500
C8 C9 1.200(3)
C9 C10 1.431(3)
C10 C15 1.400(3)
C10 C11 1.403(3)
C11 C12 1.392(3)
C11 C30 1.527(3)
C12 C13 1.380(3)
C12 C43 1.533(3)
C13 C14 1.396(3)
C14 C15 1.393(3)
C14 C16 1.522(3)
C15 C19 1.528(3)
C16 C17 1.521(3)
C16 C25 1.529(3)
C16 H16 1.0000
C17 C26 1.385(3)
C17 C18 1.399(3)
C18 C29 1.383(3)
C18 C19 1.526(3)
C19 C20 1.527(3)
C19 H19 1.0000
C20 C21 1.382(3)
C20 C25 1.406(3)
C21 C22 1.396(3)
C21 H21 0.9500
C22 C23 1.384(3)
C22 H22 0.9500
C23 C24 1.403(3)
C23 H23 0.9500
C24 C25 1.377(3)
C24 H24 0.9500
C26 C27 1.393(3)
C26 H26 0.9500
C27 C28 1.384(4)
C27 H27 0.9500
C28 C29 1.394(3)
C28 H28 0.9500
C29 H29 0.9500
C30 C31 1.525(3)
C30 C38 1.528(3)
C30 H30 1.0000
C31 C39 1.382(3)
C31 C32 1.402(3)
C32 C42 1.381(3)
C32 C43 1.527(3)
C33 C34 1.387(3)
C33 C38 1.398(3)
C33 C43 1.526(3)
C34 C35 1.396(4)
C34 H34 0.9500
C35 C36 1.383(4)
C35 H35 0.9500
C36 C37 1.403(4)
C36 H36 0.9500
C37 C38 1.379(3)
C37 H37 0.9500
C39 C40 1.392(4)
C39 H39 0.9500
C40 C41 1.388(4)
C40 H40 0.9500
C41 C42 1.398(3)
C41 H41 0.9500
C42 H42 0.9500
C43 H43 1.0000
C44 C45 1.399(3)
C44 C49 1.406(3)
C45 C46 1.394(3)
C45 C67 1.530(3)
C46 C47 1.397(3)
C46 C64 1.526(3)
C47 C48 1.388(3)
C48 C49 1.394(3)
C48 C53 1.529(3)
C49 C50 1.537(3)
C50 C55 1.526(3)
C50 C51 1.532(3)
C50 H50 1.0000
C51 C60 1.385(4)
C51 C52 1.401(4)
C52 C63 1.389(4)
C52 C53 1.516(4)
C53 C54 1.528(3)
C53 H53 1.0000
C54 C59 1.377(4)
C54 C55 1.399(3)
C55 C56 1.386(3)
C56 C57 1.394(4)
C56 H56 0.9500
C57 C58 1.381(4)
C57 H57 0.9500
C58 C59 1.397(4)
C58 H58 0.9500
C59 H59 0.9500
C60 C61 1.406(4)
C60 H60 0.9500
C61 C62 1.383(4)
C61 H61 0.9500
C62 C63 1.395(4)
C62 H62 0.9500
C63 H63 0.9500
C64 C73 1.524(3)
C64 C65 1.528(3)
C64 H64 1.0000
C65 C77 1.381(3)
C65 C66 1.398(3)
C66 C74 1.383(4)
C66 C67 1.531(3)
C67 C68 1.522(3)
C67 H67 1.0000
C68 C69 1.386(4)
C68 C73 1.404(3)
C69 C70 1.397(4)
C69 H69 0.9500
C70 C71 1.380(4)
C70 H70 0.9500
C71 C72 1.396(4)
C71 H71 0.9500
C72 C73 1.376(4)
C72 H72 0.9500
C74 C75 1.398(4)
C74 H74 0.9500
C75 C76 1.383(4)
C75 H75 0.9500
C76 C77 1.393(4)
C76 H76 0.9500
C77 H77 0.9500
C78 C79 1.490(4)
C78 H78A 0.9900
C78 H78B 0.9900
C79 C80 1.528(4)
C79 H79A 0.9900
C79 H79B 0.9900
C80 C81 1.510(5)
C80 H80A 0.9900
C80 H80B 0.9900
C81 C82 1.533(5)
C81 C82A 1.622(13)
C81 H81A 0.9900
C81 H81B 0.9900
C82 C83 1.504(5)
C82 H82A 0.9900
C82 H82B 0.9900
C83 H83A 0.9800
C83 H83B 0.9800
C83 H83C 0.9800
C82A C83A 1.546(15)
C82A H82C 0.9900
C82A H82D 0.9900
C83A H83D 0.9800
C83A H83E 0.9800
C83A H83F 0.9800
